data_2229059
loop_
_publ_author_name
'Llovera, Ligia'
'Anzenbacher, Jr, Pavel'
'L\'opez, Sim\'on E.'
'Gonz\'alez, Teresa'

_publ_section_title
;
 1-(4-Chlorophenyl)-3-(2-methoxyanilino)propan-1-one
;
_journal_coeditor_code HB5773
_journal_issue 2
_journal_name_full 'Acta Crystallographica Section E'
_journal_page_first o315
_journal_paper_doi 10.1107/S1600536810054449
_journal_volume 67
_journal_year 2011
_chemical_formula_iupac 'C16 H16 Cl N O2'
_chemical_formula_moiety 'C16 H16 Cl N O2'
_chemical_formula_sum 'C16 H16 Cl N O2'
_chemical_formula_weight 289.75
_chemical_name_systematic
;
1-(4-Chlorophenyl)-3-(2-methoxyanilino)propan-1-one
;
_space_group_IT_number 61
_symmetry_cell_setting orthorhombic
_symmetry_space_group_name_Hall '-P 2ac 2ab'
_symmetry_space_group_name_H-M 'P b c a'
_atom_sites_solution_hydrogens geom
_atom_sites_solution_primary direct
_atom_sites_solution_secondary difmap
_cell_angle_alpha 90.00
_cell_angle_beta 90.00
_cell_angle_gamma 90.00
_cell_formula_units_Z 8
_cell_length_a 7.1690(6)
_cell_length_b 14.4303(11)
_cell_length_c 28.667(3)
_cell_measurement_reflns_used 13752
_cell_measurement_temperature 293(2)
_cell_measurement_theta_max 56.0898
_cell_measurement_theta_min 2.8416
_cell_volume 2965.6(5)
_computing_cell_refinement 'CrystalClear (Rigaku/MSC, 2005)'
_computing_data_collection 'CrystalClear (Rigaku/MSC, 2005)'
_computing_data_reduction 'CrystalClear (Rigaku/MSC, 2005)'
_computing_molecular_graphics
;
SHELXTL (Sheldrick, 2008) and DIAMOND (Brandenburg, 1999)
;
_computing_publication_material
;
SHELXTL (Sheldrick, 2008) and PLATON (Spek, 2009)
;
_computing_structure_refinement 'SHELXTL (Sheldrick, 2008)'
_computing_structure_solution
;
CrystalStructure (Rigaku/MSC, 2005) and SHELXTL (Sheldrick,
2008)
;
_diffrn_ambient_temperature 293(2)
_diffrn_measured_fraction_theta_full 0.990
_diffrn_measured_fraction_theta_max 0.843
_diffrn_measurement_device 'Mercury (2x2 bin mode)'
_diffrn_measurement_device_type 'Rigaku AFC-7S Mercury'
_diffrn_measurement_method '\w '
_diffrn_radiation_monochromator graphite
_diffrn_radiation_source 'fine-focus sealed tube'
_diffrn_radiation_type MoK\a
_diffrn_radiation_wavelength 0.71070
_diffrn_reflns_av_R_equivalents 0.0572
_diffrn_reflns_av_sigmaI/netI 0.0350
_diffrn_reflns_limit_h_max 8
_diffrn_reflns_limit_h_min -8
_diffrn_reflns_limit_k_max 13
_diffrn_reflns_limit_k_min -17
_diffrn_reflns_limit_l_max 34
_diffrn_reflns_limit_l_min -34
_diffrn_reflns_number 31012
_diffrn_reflns_theta_full 25.00
_diffrn_reflns_theta_max 28.04
_diffrn_reflns_theta_min 2.82
_diffrn_standards_decay_% 0
_diffrn_standards_interval_count 0
_diffrn_standards_interval_time 0
_diffrn_standards_number 0
_exptl_absorpt_coefficient_mu 0.258
_exptl_absorpt_correction_T_max 0.950
_exptl_absorpt_correction_T_min 0.927
_exptl_absorpt_correction_type multi-scan
_exptl_absorpt_process_details '(REQAB; Jacobson, 1998)'
_exptl_crystal_colour Yellow
_exptl_crystal_density_diffrn 1.298
_exptl_crystal_density_method 'not measured'
_exptl_crystal_description Block
_exptl_crystal_F_000 1216
_exptl_crystal_size_max 0.48
_exptl_crystal_size_mid 0.36
_exptl_crystal_size_min 0.20
_refine_diff_density_max 0.162
_refine_diff_density_min -0.257
_refine_ls_extinction_coef 0.0045(11)
_refine_ls_extinction_expression Fc^*^=kFc[1+0.001xFc^2^\l^3^/sin(2\q)]^-1/4^
_refine_ls_extinction_method 'SHELXTL (Sheldrick, 2008)'
_refine_ls_goodness_of_fit_ref 1.138
_refine_ls_hydrogen_treatment constr
_refine_ls_matrix_type full
_refine_ls_number_parameters 182
_refine_ls_number_reflns 3035
_refine_ls_number_restraints 0
_refine_ls_restrained_S_all 1.138
_refine_ls_R_factor_all 0.1161
_refine_ls_R_factor_gt 0.0769
_refine_ls_shift/su_max 0.000
_refine_ls_shift/su_mean 0.000
_refine_ls_structure_factor_coef Fsqd
_refine_ls_weighting_details 'calc w=1/[\s^2^(Fo^2^)+(0.0693P)^2^+1.9230P] where P=(Fo^2^+2Fc^2^)/3'
_refine_ls_weighting_scheme calc
_refine_ls_wR_factor_gt 0.1784
_refine_ls_wR_factor_ref 0.1981
_reflns_number_gt 2016
_reflns_number_total 3035
_reflns_threshold_expression I>2\s(I)
_cod_data_source_file hb5773.cif
_cod_data_source_block I
_cod_original_cell_volume 2965.6(4)
_cod_database_code 2229059
_cod_database_fobs_code 2229059

loop_
_symmetry_equiv_pos_as_xyz
'x, y, z'
'-x+1/2, y+1/2, z'
'x, -y+1/2, z+1/2'
'-x+1/2, -y, z+1/2'
'-x, -y, -z'
'x-1/2, -y-1/2, -z'
'-x, y-1/2, -z-1/2'
'x-1/2, y, -z-1/2'

loop_
_atom_site_type_symbol
_atom_site_label
_atom_site_fract_x
_atom_site_fract_y
_atom_site_fract_z
_atom_site_U_iso_or_equiv
_atom_site_adp_type
_atom_site_calc_flag
_atom_site_refinement_flags
_atom_site_occupancy
_atom_site_disorder_assembly
_atom_site_disorder_group
Cl Cl1 0.69107(15) 0.62967(7) 0.61228(4) 0.0854(4) Uani d . 1 . .
O O1 0.4661(4) 0.2337(2) 0.30790(9) 0.0883(9) Uani d . 1 . .
O O2 0.9890(4) 0.25566(16) 0.49786(9) 0.0727(7) Uani d . 1 . .
N N1 0.7477(5) 0.2272(2) 0.36535(10) 0.0684(8) Uani d . 1 . .
H H1 0.6749 0.2852 0.3609 0.103 Uiso d R 1 . .
C C1 0.7033(5) 0.1459(2) 0.34171(11) 0.0623(9) Uani d . 1 . .
C C2 0.5513(6) 0.1488(3) 0.31054(12) 0.0690(10) Uani d . 1 . .
C C3 0.5005(7) 0.0718(3) 0.28559(14) 0.0866(13) Uani d . 1 . .
H H3A 0.4010 0.0746 0.2648 0.104 Uiso calc R 1 . .
C C4 0.5979(9) -0.0100(3) 0.29143(16) 0.1005(16) Uani d . 1 . .
H H4A 0.5628 -0.0626 0.2748 0.121 Uiso calc R 1 . .
C C5 0.7461(9) -0.0141(3) 0.32167(16) 0.0958(15) Uani d . 1 . .
H H5A 0.8109 -0.0695 0.3254 0.115 Uiso calc R 1 . .
C C6 0.8003(6) 0.0638(3) 0.34675(13) 0.0783(11) Uani d . 1 . .
H H6A 0.9018 0.0607 0.3669 0.094 Uiso calc R 1 . .
C C7 0.3001(8) 0.2415(4) 0.28063(18) 0.123(2) Uani d . 1 . .
H H7A 0.2579 0.3046 0.2809 0.185 Uiso calc R 1 . .
H H7B 0.2051 0.2023 0.2935 0.185 Uiso calc R 1 . .
H H7C 0.3257 0.2229 0.2491 0.185 Uiso calc R 1 . .
C C8 0.8471(5) 0.2253(2) 0.40935(12) 0.0654(9) Uani d . 1 . .
H H8A 0.9791 0.2153 0.4038 0.078 Uiso calc R 1 . .
H H8B 0.8010 0.1748 0.4285 0.078 Uiso calc R 1 . .
C C9 0.8179(5) 0.3165(2) 0.43408(11) 0.0573(8) Uani d . 1 . .
H H9A 0.8793 0.3651 0.4164 0.069 Uiso calc R 1 . .
H H9B 0.6855 0.3304 0.4346 0.069 Uiso calc R 1 . .
C C10 0.8898(5) 0.3180(2) 0.48287(11) 0.0554(8) Uani d . 1 . .
C C11 0.8363(4) 0.3968(2) 0.51434(11) 0.0541(8) Uani d . 1 . .
C C12 0.8721(5) 0.3894(2) 0.56181(12) 0.0667(10) Uani d . 1 . .
H H12A 0.9276 0.3360 0.5735 0.080 Uiso calc R 1 . .
C C13 0.8258(5) 0.4607(3) 0.59179(12) 0.0697(10) Uani d . 1 . .
H H13A 0.8488 0.4551 0.6236 0.084 Uiso calc R 1 . .
C C14 0.7456(5) 0.5401(2) 0.57432(12) 0.0605(9) Uani d . 1 . .
C C15 0.7108(5) 0.5491(2) 0.52753(13) 0.0621(9) Uani d . 1 . .
H H15A 0.6576 0.6032 0.5159 0.074 Uiso calc R 1 . .
C C16 0.7554(5) 0.4773(2) 0.49781(12) 0.0580(8) Uani d . 1 . .
H H16A 0.7306 0.4831 0.4661 0.070 Uiso calc R 1 . .

loop_
_atom_site_aniso_label
_atom_site_aniso_U_11
_atom_site_aniso_U_22
_atom_site_aniso_U_33
_atom_site_aniso_U_12
_atom_site_aniso_U_13
_atom_site_aniso_U_23
Cl1 0.0803(8) 0.0852(7) 0.0905(8) 0.0111(5) -0.0050(5) -0.0216(5)
O1 0.093(2) 0.092(2) 0.0794(19) 0.0084(16) -0.0267(15) -0.0150(14)
O2 0.0761(17) 0.0629(15) 0.0790(16) 0.0129(12) -0.0181(13) 0.0009(12)
N1 0.086(2) 0.0609(17) 0.0581(17) -0.0038(15) -0.0151(16) 0.0005(13)
C1 0.076(2) 0.062(2) 0.0493(19) -0.0098(18) 0.0071(17) 0.0004(15)
C2 0.085(3) 0.071(2) 0.051(2) -0.013(2) 0.0041(19) -0.0045(17)
C3 0.104(3) 0.089(3) 0.067(3) -0.026(3) 0.005(2) -0.011(2)
C4 0.148(5) 0.080(3) 0.074(3) -0.035(3) 0.017(3) -0.016(2)
C5 0.148(5) 0.058(2) 0.081(3) 0.001(3) 0.024(3) 0.002(2)
C6 0.100(3) 0.065(2) 0.070(2) -0.001(2) 0.008(2) 0.0031(19)
C7 0.114(4) 0.147(5) 0.109(4) 0.022(3) -0.050(3) -0.021(3)
C8 0.065(2) 0.066(2) 0.064(2) -0.0021(17) -0.0099(18) -0.0009(16)
C9 0.0517(19) 0.061(2) 0.059(2) -0.0049(15) -0.0056(15) 0.0038(15)
C10 0.0472(18) 0.0536(19) 0.065(2) -0.0073(15) -0.0069(15) 0.0057(15)
C11 0.0432(17) 0.0570(19) 0.062(2) -0.0058(14) -0.0074(15) 0.0039(15)
C12 0.073(2) 0.062(2) 0.065(2) 0.0093(17) -0.0146(18) 0.0044(16)
C13 0.077(2) 0.078(2) 0.054(2) 0.0080(19) -0.0122(18) -0.0015(18)
C14 0.0523(19) 0.061(2) 0.068(2) -0.0029(16) -0.0025(17) -0.0043(16)
C15 0.056(2) 0.0540(19) 0.076(2) -0.0010(15) -0.0092(17) 0.0093(17)
C16 0.0564(19) 0.058(2) 0.060(2) -0.0017(15) -0.0091(16) 0.0050(15)

loop_
_atom_type_symbol
_atom_type_description
_atom_type_scat_dispersion_real
_atom_type_scat_dispersion_imag
_atom_type_scat_source
C C 0.0033 0.0016 'International Tables Vol C Tables 4.2.6.8 and 6.1.1.4'
H H 0.0000 0.0000 'International Tables Vol C Tables 4.2.6.8 and 6.1.1.4'
N N 0.0061 0.0033 'International Tables Vol C Tables 4.2.6.8 and 6.1.1.4'
O O 0.0106 0.0060 'International Tables Vol C Tables 4.2.6.8 and 6.1.1.4'
Cl Cl 0.1484 0.1585 'International Tables Vol C Tables 4.2.6.8 and 6.1.1.4'

loop_
_geom_angle_atom_site_label_1
_geom_angle_atom_site_label_2
_geom_angle_atom_site_label_3
_geom_angle_site_symmetry_1
_geom_angle_site_symmetry_3
_geom_angle
_geom_angle_publ_flag
C2 O1 C7 . . 118.2(3) ?
C1 N1 C8 . . 121.3(3) ?
C1 N1 H1 . . 121.8 ?
C8 N1 H1 . . 112.7 ?
C6 C1 N1 . . 123.8(3) ?
C6 C1 C2 . . 118.8(3) ?
N1 C1 C2 . . 117.4(3) ?
C3 C2 O1 . . 125.3(4) ?
C3 C2 C1 . . 120.8(4) ?
O1 C2 C1 . . 113.9(3) ?
C2 C3 C4 . . 119.7(4) ?
C2 C3 H3A . . 120.1 ?
C4 C3 H3A . . 120.1 ?
C5 C4 C3 . . 120.3(4) ?
C5 C4 H4A . . 119.9 ?
C3 C4 H4A . . 119.9 ?
C4 C5 C6 . . 120.6(4) ?
C4 C5 H5A . . 119.7 ?
C6 C5 H5A . . 119.7 ?
C1 C6 C5 . . 119.9(4) ?
C1 C6 H6A . . 120.0 ?
C5 C6 H6A . . 120.0 ?
O1 C7 H7A . . 109.5 ?
O1 C7 H7B . . 109.5 ?
H7A C7 H7B . . 109.5 ?
O1 C7 H7C . . 109.5 ?
H7A C7 H7C . . 109.5 ?
H7B C7 H7C . . 109.5 ?
N1 C8 C9 . . 108.9(3) ?
N1 C8 H8A . . 109.9 ?
C9 C8 H8A . . 109.9 ?
N1 C8 H8B . . 109.9 ?
C9 C8 H8B . . 109.9 ?
H8A C8 H8B . . 108.3 ?
C10 C9 C8 . . 113.9(3) ?
C10 C9 H9A . . 108.8 ?
C8 C9 H9A . . 108.8 ?
C10 C9 H9B . . 108.8 ?
C8 C9 H9B . . 108.8 ?
H9A C9 H9B . . 107.7 ?
O2 C10 C9 . . 121.3(3) ?
O2 C10 C11 . . 119.6(3) ?
C9 C10 C11 . . 119.1(3) ?
C16 C11 C12 . . 118.6(3) ?
C16 C11 C10 . . 122.5(3) ?
C12 C11 C10 . . 118.9(3) ?
C13 C12 C11 . . 120.5(3) ?
C13 C12 H12A . . 119.7 ?
C11 C12 H12A . . 119.7 ?
C14 C13 C12 . . 119.6(3) ?
C14 C13 H13A . . 120.2 ?
C12 C13 H13A . . 120.2 ?
C15 C14 C13 . . 120.8(3) ?
C15 C14 Cl1 . . 120.1(3) ?
C13 C14 Cl1 . . 119.1(3) ?
C14 C15 C16 . . 119.4(3) ?
C14 C15 H15A . . 120.3 ?
C16 C15 H15A . . 120.3 ?
C15 C16 C11 . . 121.1(3) ?
C15 C16 H16A . . 119.4 ?
C11 C16 H16A . . 119.4 ?

loop_
_geom_bond_atom_site_label_1
_geom_bond_atom_site_label_2
_geom_bond_site_symmetry_2
_geom_bond_distance
_geom_bond_publ_flag
Cl1 C14 . 1.734(3) ?
O1 C2 . 1.371(4) ?
O1 C7 . 1.428(5) ?
O2 C10 . 1.224(4) ?
N1 C1 . 1.392(4) ?
N1 C8 . 1.449(4) ?
N1 H1 . 0.9952 ?
C1 C6 . 1.381(5) ?
C1 C2 . 1.410(5) ?
C2 C3 . 1.370(5) ?
C3 C4 . 1.382(7) ?
C3 H3A . 0.9300 ?
C4 C5 . 1.373(7) ?
C4 H4A . 0.9300 ?
C5 C6 . 1.390(6) ?
C5 H5A . 0.9300 ?
C6 H6A . 0.9300 ?
C7 H7A . 0.9600 ?
C7 H7B . 0.9600 ?
C7 H7C . 0.9600 ?
C8 C9 . 1.510(4) ?
C8 H8A . 0.9700 ?
C8 H8B . 0.9700 ?
C9 C10 . 1.491(4) ?
C9 H9A . 0.9700 ?
C9 H9B . 0.9700 ?
C10 C11 . 1.501(5) ?
C11 C16 . 1.382(4) ?
C11 C12 . 1.389(5) ?
C12 C13 . 1.381(5) ?
C12 H12A . 0.9300 ?
C13 C14 . 1.377(5) ?
C13 H13A . 0.9300 ?
C14 C15 . 1.371(5) ?
C15 C16 . 1.379(5) ?
C15 H15A . 0.9300 ?
C16 H16A . 0.9300 ?

loop_
_geom_hbond_atom_site_label_D
_geom_hbond_atom_site_label_H
_geom_hbond_atom_site_label_A
_geom_hbond_site_symmetry_A
_geom_hbond_distance_DH
_geom_hbond_distance_HA
_geom_hbond_distance_DA
_geom_hbond_angle_DHA
_geom_hbond_publ_flag
C15 H15A O2 2_655 0.93 2.49 3.414(4) 171 yes

loop_
_cod_related_entry_id
_cod_related_entry_database
_cod_related_entry_code
1 ChemSpider 25693328
